data_2233648
loop_
_publ_author_name
'Fun, Hoong-Kun'
'Shahani, Tara'
'Nayak, Prakash S.'
'Narayana, B.'
'Sarojini, B. K.'

_publ_section_title
;
 <i>N</i>-(4-Bromophenyl)-2-(4-chlorophenyl)acetamide
;
_journal_coeditor_code TK5050
_journal_issue 2
_journal_name_full 'Acta Crystallographica Section E'
_journal_page_first o519
_journal_paper_doi 10.1107/S1600536812002383
_journal_volume 68
_journal_year 2012
_chemical_formula_iupac 'C14 H11 Br Cl N O'
_chemical_formula_moiety 'C14 H11 Br Cl N O'
_chemical_formula_sum 'C14 H11 Br Cl N O'
_chemical_formula_weight 324.60
_chemical_name_systematic
;
<i>N</i>-(4-Bromophenyl)-2-(4-chlorophenyl)acetamide
;
_space_group_IT_number 14
_symmetry_cell_setting monoclinic
_symmetry_space_group_name_Hall '-P 2ybc'
_symmetry_space_group_name_H-M 'P 1 21/c 1'
_atom_sites_solution_hydrogens geom
_atom_sites_solution_primary direct
_atom_sites_solution_secondary difmap
_audit_creation_method SHELXL-97
_cell_angle_alpha 90.00
_cell_angle_beta 96.984(11)
_cell_angle_gamma 90.00
_cell_formula_units_Z 4
_cell_length_a 15.584(8)
_cell_length_b 4.763(3)
_cell_length_c 18.139(10)
_cell_measurement_reflns_used 1975
_cell_measurement_temperature 296(2)
_cell_measurement_theta_max 24.59
_cell_measurement_theta_min 2.48
_cell_volume 1336.4(13)
_computing_cell_refinement 'SAINT (Bruker, 2009)'
_computing_data_collection 'APEX2 (Bruker, 2009)'
_computing_data_reduction 'SAINT (Bruker, 2009)'
_computing_molecular_graphics 'SHELXTL (Sheldrick, 2008)'
_computing_publication_material
;
SHELXTL (Sheldrick, 2008) and PLATON (Spek, 2009)
;
_computing_structure_refinement 'SHELXTL (Sheldrick, 2008)'
_computing_structure_solution 'SHELXTL (Sheldrick, 2008)'
_diffrn_ambient_temperature 296(2)
_diffrn_measured_fraction_theta_full 0.996
_diffrn_measured_fraction_theta_max 0.996
_diffrn_measurement_device_type
;
Bruker SMART APEXII CCD area-detector
;
_diffrn_measurement_method '\f and \w scans'
_diffrn_radiation_monochromator graphite
_diffrn_radiation_source 'fine-focus sealed tube'
_diffrn_radiation_type MoK\a
_diffrn_radiation_wavelength 0.71073
_diffrn_reflns_av_R_equivalents 0.0758
_diffrn_reflns_av_sigmaI/netI 0.1229
_diffrn_reflns_limit_h_max 21
_diffrn_reflns_limit_h_min -21
_diffrn_reflns_limit_k_max 6
_diffrn_reflns_limit_k_min -6
_diffrn_reflns_limit_l_max 24
_diffrn_reflns_limit_l_min -25
_diffrn_reflns_number 12836
_diffrn_reflns_theta_full 29.99
_diffrn_reflns_theta_max 29.99
_diffrn_reflns_theta_min 2.26
_diffrn_standards_number 0
_exptl_absorpt_coefficient_mu 3.262
_exptl_absorpt_correction_T_max 0.8258
_exptl_absorpt_correction_T_min 0.2108
_exptl_absorpt_correction_type multi-scan
_exptl_absorpt_process_details '(<i>SADABS</i>; Bruker, 2009)'
_exptl_crystal_colour colourless
_exptl_crystal_density_diffrn 1.613
_exptl_crystal_density_method 'not measured'
_exptl_crystal_description plate
_exptl_crystal_F_000 648
_exptl_crystal_size_max 0.69
_exptl_crystal_size_mid 0.19
_exptl_crystal_size_min 0.06
_refine_diff_density_max 0.520
_refine_diff_density_min -0.541
_refine_ls_extinction_method none
_refine_ls_goodness_of_fit_ref 1.031
_refine_ls_hydrogen_treatment mixed
_refine_ls_matrix_type full
_refine_ls_number_parameters 167
_refine_ls_number_reflns 3880
_refine_ls_number_restraints 0
_refine_ls_restrained_S_all 1.031
_refine_ls_R_factor_all 0.1265
_refine_ls_R_factor_gt 0.0592
_refine_ls_shift/su_max_lt 0.001
_refine_ls_shift/su_mean <0.001
_refine_ls_structure_factor_coef Fsqd
_refine_ls_weighting_details 'calc w=1/[\s^2^(Fo^2^)+(0.0000P)^2^+0.5271P] where P=(Fo^2^+2Fc^2^)/3'
_refine_ls_weighting_scheme calc
_refine_ls_wR_factor_gt 0.1310
_refine_ls_wR_factor_ref 0.1663
_reflns_number_gt 1970
_reflns_number_total 3880
_reflns_threshold_expression I>2\s(I)
_cod_data_source_file tk5050.cif
_cod_data_source_block I
_cod_original_cell_volume 1336.5(12)
_cod_original_sg_symbol_H-M 'P 21/c'
_cod_database_code 2233648
_cod_database_fobs_code 2233648

loop_
_symmetry_equiv_pos_as_xyz
'x, y, z'
'-x, y+1/2, -z+1/2'
'-x, -y, -z'
'x, -y-1/2, z-1/2'

loop_
_atom_site_type_symbol
_atom_site_label
_atom_site_fract_x
_atom_site_fract_y
_atom_site_fract_z
_atom_site_U_iso_or_equiv
_atom_site_adp_type
_atom_site_calc_flag
_atom_site_refinement_flags
_atom_site_occupancy
_atom_site_symmetry_multiplicity
Br Br1 0.28762(3) 0.70007(12) 0.35364(3) 0.0891(3) Uani d . 1 1
O O1 -0.1362(2) 0.6167(5) 0.3893(3) 0.1018(14) Uani d . 1 1
N N1 -0.0827(2) 1.0487(6) 0.37965(19) 0.0562(9) Uani d . 1 1
Cl Cl1 -0.52585(7) 0.1650(2) 0.38444(7) 0.0663(3) Uani d . 1 1
C C1 0.0462(3) 0.7777(7) 0.4237(2) 0.0594(10) Uani d . 1 1
H H1A 0.0171 0.6980 0.4604 0.071 Uiso calc R 1 1
C C2 0.1300(3) 0.7001(8) 0.4179(2) 0.0607(10) Uani d . 1 1
H H2A 0.1574 0.5677 0.4504 0.073 Uiso calc R 1 1
C C3 0.1732(3) 0.8182(8) 0.3642(2) 0.0573(9) Uani d . 1 1
C C4 0.1331(3) 1.0177(8) 0.3172(2) 0.0667(11) Uani d . 1 1
H H4A 0.1627 1.1011 0.2814 0.080 Uiso calc R 1 1
C C5 0.0495(3) 1.0933(8) 0.3232(3) 0.0652(11) Uani d . 1 1
H H5A 0.0226 1.2285 0.2914 0.078 Uiso calc R 1 1
C C6 0.0047(2) 0.9718(6) 0.3758(2) 0.0471(8) Uani d . 1 1
C C7 -0.1479(3) 0.8708(6) 0.3853(2) 0.0597(10) Uani d . 1 1
C C8 -0.2359(3) 1.0010(7) 0.3854(3) 0.0756(14) Uani d . 1 1
H H8A -0.2475 1.1210 0.3421 0.091 Uiso calc R 1 1
H H8B -0.2354 1.1186 0.4291 0.091 Uiso calc R 1 1
C C9 -0.3081(3) 0.7905(7) 0.3849(3) 0.0626(12) Uani d . 1 1
C C10 -0.3510(3) 0.6898(7) 0.3188(3) 0.0634(11) Uani d . 1 1
H H10A -0.3350 0.7532 0.2740 0.076 Uiso calc R 1 1
C C11 -0.4175(3) 0.4957(7) 0.3185(2) 0.0578(9) Uani d . 1 1
H H11A -0.4465 0.4305 0.2739 0.069 Uiso calc R 1 1
C C12 -0.4396(2) 0.4024(7) 0.3850(2) 0.0491(9) Uani d . 1 1
C C13 -0.3986(3) 0.4935(8) 0.4515(2) 0.0577(9) Uani d . 1 1
H H13A -0.4145 0.4264 0.4960 0.069 Uiso calc R 1 1
C C14 -0.3332(3) 0.6879(8) 0.4508(3) 0.0625(11) Uani d . 1 1
H H14A -0.3049 0.7522 0.4957 0.075 Uiso calc R 1 1
H H1N1 -0.087(3) 1.197(8) 0.376(2) 0.058(12) Uiso d . 1 1

loop_
_atom_site_aniso_label
_atom_site_aniso_U_11
_atom_site_aniso_U_22
_atom_site_aniso_U_33
_atom_site_aniso_U_12
_atom_site_aniso_U_13
_atom_site_aniso_U_23
Br1 0.0498(3) 0.1141(5) 0.1047(5) 0.0028(2) 0.0147(3) -0.0110(3)
O1 0.0549(17) 0.0276(11) 0.223(4) 0.0063(11) 0.018(2) -0.0026(17)
N1 0.055(2) 0.0268(13) 0.086(2) 0.0063(12) 0.0059(17) -0.0021(13)
Cl1 0.0496(6) 0.0703(6) 0.0804(8) -0.0048(4) 0.0137(5) -0.0103(5)
C1 0.059(2) 0.0541(19) 0.067(3) 0.0103(16) 0.011(2) 0.0114(17)
C2 0.057(2) 0.060(2) 0.065(3) 0.0104(17) 0.004(2) 0.0087(18)
C3 0.048(2) 0.058(2) 0.065(3) -0.0049(16) 0.005(2) -0.0097(18)
C4 0.062(3) 0.073(2) 0.066(3) -0.014(2) 0.013(2) 0.012(2)
C5 0.064(3) 0.0519(19) 0.076(3) -0.0053(18) -0.004(2) 0.0184(18)
C6 0.0466(19) 0.0307(14) 0.063(2) 0.0002(13) 0.0010(17) -0.0045(14)
C7 0.055(2) 0.0294(14) 0.094(3) 0.0085(14) 0.006(2) -0.0064(16)
C8 0.052(2) 0.0350(16) 0.140(4) 0.0064(15) 0.011(3) -0.009(2)
C9 0.047(2) 0.0377(16) 0.102(4) 0.0123(14) 0.006(2) -0.0054(18)
C10 0.070(3) 0.0524(19) 0.069(3) 0.0048(18) 0.010(2) 0.0058(18)
C11 0.058(2) 0.057(2) 0.058(2) 0.0030(17) 0.0024(19) -0.0067(17)
C12 0.0416(19) 0.0458(17) 0.060(2) 0.0098(14) 0.0067(18) -0.0048(15)
C13 0.050(2) 0.068(2) 0.054(2) 0.0101(17) 0.0044(18) -0.0076(18)
C14 0.055(2) 0.060(2) 0.070(3) 0.0101(18) -0.003(2) -0.0201(19)

loop_
_atom_type_symbol
_atom_type_description
_atom_type_scat_dispersion_real
_atom_type_scat_dispersion_imag
_atom_type_scat_source
C C 0.0033 0.0016 'International Tables Vol C Tables 4.2.6.8 and 6.1.1.4'
H H 0.0000 0.0000 'International Tables Vol C Tables 4.2.6.8 and 6.1.1.4'
N N 0.0061 0.0033 'International Tables Vol C Tables 4.2.6.8 and 6.1.1.4'
O O 0.0106 0.0060 'International Tables Vol C Tables 4.2.6.8 and 6.1.1.4'
Cl Cl 0.1484 0.1585 'International Tables Vol C Tables 4.2.6.8 and 6.1.1.4'
Br Br -0.2901 2.4595 'International Tables Vol C Tables 4.2.6.8 and 6.1.1.4'

loop_
_geom_angle_atom_site_label_1
_geom_angle_atom_site_label_2
_geom_angle_atom_site_label_3
_geom_angle
C7 N1 C6 125.6(3)
C7 N1 H1N1 125(4)
C6 N1 H1N1 109(4)
C2 C1 C6 120.7(4)
C2 C1 H1A 119.6
C6 C1 H1A 119.6
C3 C2 C1 119.8(4)
C3 C2 H2A 120.1
C1 C2 H2A 120.1
C2 C3 C4 120.0(4)
C2 C3 Br1 119.9(3)
C4 C3 Br1 120.2(3)
C5 C4 C3 119.8(4)
C5 C4 H4A 120.1
C3 C4 H4A 120.1
C4 C5 C6 120.8(4)
C4 C5 H5A 119.6
C6 C5 H5A 119.6
C1 C6 C5 118.8(4)
C1 C6 N1 121.5(3)
C5 C6 N1 119.7(3)
O1 C7 N1 121.5(3)
O1 C7 C8 122.4(3)
N1 C7 C8 116.1(3)
C7 C8 C9 113.9(3)
C7 C8 H8A 108.8
C9 C8 H8A 108.8
C7 C8 H8B 108.8
C9 C8 H8B 108.8
H8A C8 H8B 107.7
C10 C9 C14 117.7(4)
C10 C9 C8 121.2(4)
C14 C9 C8 121.1(4)
C9 C10 C11 121.1(4)
C9 C10 H10A 119.4
C11 C10 H10A 119.4
C12 C11 C10 118.6(4)
C12 C11 H11A 120.7
C10 C11 H11A 120.7
C13 C12 C11 122.4(4)
C13 C12 Cl1 119.1(3)
C11 C12 Cl1 118.6(3)
C12 C13 C14 118.2(4)
C12 C13 H13A 120.9
C14 C13 H13A 120.9
C13 C14 C9 122.0(4)
C13 C14 H14A 119.0
C9 C14 H14A 119.0

loop_
_geom_bond_atom_site_label_1
_geom_bond_atom_site_label_2
_geom_bond_distance
Br1 C3 1.902(4)
O1 C7 1.225(4)
N1 C7 1.337(5)
N1 C6 1.421(5)
N1 H1N1 0.71(4)
Cl1 C12 1.756(4)
C1 C2 1.374(6)
C1 C6 1.374(5)
C1 H1A 0.9300
C2 C3 1.370(6)
C2 H2A 0.9300
C3 C4 1.376(6)
C4 C5 1.369(6)
C4 H4A 0.9300
C5 C6 1.376(5)
C5 H5A 0.9300
C7 C8 1.506(5)
C8 C9 1.506(5)
C8 H8A 0.9700
C8 H8B 0.9700
C9 C10 1.384(6)
C9 C14 1.391(6)
C10 C11 1.388(6)
C10 H10A 0.9300
C11 C12 1.369(5)
C11 H11A 0.9300
C12 C13 1.364(5)
C13 C14 1.379(6)
C13 H13A 0.9300
C14 H14A 0.9300

loop_
_geom_hbond_atom_site_label_D
_geom_hbond_atom_site_label_H
_geom_hbond_atom_site_label_A
_geom_hbond_site_symmetry_A
_geom_hbond_distance_DH
_geom_hbond_distance_HA
_geom_hbond_distance_DA
_geom_hbond_angle_DHA
_geom_hbond_publ_flag
N1 H1N1 O1 1_565 0.71(4) 2.17(4) 2.843(4) 160(5) yes

loop_
_geom_torsion_atom_site_label_1
_geom_torsion_atom_site_label_2
_geom_torsion_atom_site_label_3
_geom_torsion_atom_site_label_4
_geom_torsion
C6 C1 C2 C3 0.4(6)
C1 C2 C3 C4 1.2(6)
C1 C2 C3 Br1 -177.5(3)
C2 C3 C4 C5 -1.4(6)
Br1 C3 C4 C5 177.3(3)
C3 C4 C5 C6 -0.1(6)
C2 C1 C6 C5 -1.8(6)
C2 C1 C6 N1 178.2(3)
C4 C5 C6 C1 1.7(6)
C4 C5 C6 N1 -178.4(4)
C7 N1 C6 C1 -46.6(6)
C7 N1 C6 C5 133.5(4)
C6 N1 C7 O1 1.5(7)
C6 N1 C7 C8 -177.6(4)
O1 C7 C8 C9 -4.4(7)
N1 C7 C8 C9 174.7(4)
C7 C8 C9 C10 -89.3(5)
C7 C8 C9 C14 89.9(5)
C14 C9 C10 C11 0.8(5)
C8 C9 C10 C11 180.0(3)
C9 C10 C11 C12 -0.7(5)
C10 C11 C12 C13 0.1(5)
C10 C11 C12 Cl1 178.1(3)
C11 C12 C13 C14 0.4(5)
Cl1 C12 C13 C14 -177.6(3)
C12 C13 C14 C9 -0.3(5)
C10 C9 C14 C13 -0.3(5)
C8 C9 C14 C13 -179.5(3)

loop_
_cod_related_entry_id
_cod_related_entry_database
_cod_related_entry_code
1 ChemSpider 741952
